data_4067520
loop_
_publ_author_name
'Kozlov, V. A.'
'Aleksanyan, D. V.'
'Nelyubina, Yu. V.'
'Lyssenko, K. A.'
'Vasil&#x2019;ev, A. A.'
'Petrovskii, P. V.'
'Odinets, I. L.'

_publ_section_title
;
 Cyclopalladation ofmeta-(Diphenylthiophosphoryloxy)benzaldimines:NCSand
 UnexpectedNCO5,6-Membered Pincer Palladium Complexes
;
_journal_issue 9
_journal_name_full Organometallics
_journal_page_first 2054
_journal_paper_doi 10.1021/om9009894
_journal_volume 29
_journal_year 2010
_chemical_formula_moiety 'C25 H19 Cl N O2 P Pd, C H2 Cl2'
_chemical_formula_sum 'C26 H21 Cl3 N O2 P Pd'
_chemical_formula_weight 623.16
_chemical_name_systematic
; 
 ? 
;
_space_group_IT_number 15
_symmetry_cell_setting monoclinic
_symmetry_space_group_name_Hall '-C 2yc'
_symmetry_space_group_name_H-M 'C 1 2/c 1'
_atom_sites_solution_hydrogens geom
_atom_sites_solution_primary direct
_atom_sites_solution_secondary difmap
_audit_creation_method SHELXL-97
_cell_angle_alpha 90.00
_cell_angle_beta 104.959(9)
_cell_angle_gamma 90.00
_cell_formula_units_Z 8
_cell_length_a 30.418(7)
_cell_length_b 9.9067(18)
_cell_length_c 17.049(4)
_cell_measurement_reflns_used 553
_cell_measurement_temperature 100(2)
_cell_measurement_theta_max 29
_cell_measurement_theta_min 3
_cell_volume 4963.5(19)
_computing_cell_refinement 'Bruker SAINT'
_computing_data_collection 'Bruker APEX II'
_computing_data_reduction 'Bruker SAINT'
_computing_molecular_graphics 'Bruker SHELXTL'
_computing_publication_material 'Bruker SHELXTL'
_computing_structure_refinement 'SHELXL-97 (Sheldrick, 1997)'
_computing_structure_solution 'SHELXS-97 (Sheldrick, 1997)'
_diffrn_ambient_temperature 100(2)
_diffrn_measured_fraction_theta_full 0.999
_diffrn_measured_fraction_theta_max 0.999
_diffrn_measurement_device_type 'Bruker APEX II CCD area detector''
_diffrn_measurement_method 'omega scans'
_diffrn_radiation_monochromator graphite
_diffrn_radiation_source 'fine-focus sealed tube'
_diffrn_radiation_type MoK\a
_diffrn_radiation_wavelength 0.71073
_diffrn_reflns_av_R_equivalents 0.0586
_diffrn_reflns_av_sigmaI/netI 0.0678
_diffrn_reflns_limit_h_max 31
_diffrn_reflns_limit_h_min -41
_diffrn_reflns_limit_k_max 13
_diffrn_reflns_limit_k_min -13
_diffrn_reflns_limit_l_max 23
_diffrn_reflns_limit_l_min -23
_diffrn_reflns_number 19719
_diffrn_reflns_theta_full 29.00
_diffrn_reflns_theta_max 29.00
_diffrn_reflns_theta_min 1.39
_exptl_absorpt_coefficient_mu 1.161
_exptl_absorpt_correction_T_max 0.893
_exptl_absorpt_correction_T_min 0.687
_exptl_absorpt_correction_type multi-scan
_exptl_absorpt_process_details SADABS
_exptl_crystal_colour colorless
_exptl_crystal_density_diffrn 1.668
_exptl_crystal_density_method 'not measured'
_exptl_crystal_description prism
_exptl_crystal_F_000 2496
_exptl_crystal_size_max 0.35
_exptl_crystal_size_mid 0.10
_exptl_crystal_size_min 0.10
_refine_diff_density_max 0.898
_refine_diff_density_min -1.319
_refine_diff_density_rms 0.141
_refine_ls_extinction_method none
_refine_ls_goodness_of_fit_ref 1.008
_refine_ls_hydrogen_treatment constr
_refine_ls_matrix_type full
_refine_ls_number_parameters 307
_refine_ls_number_reflns 6597
_refine_ls_number_restraints 0
_refine_ls_restrained_S_all 1.008
_refine_ls_R_factor_all 0.0672
_refine_ls_R_factor_gt 0.0440
_refine_ls_shift/su_max 0.001
_refine_ls_shift/su_mean 0.000
_refine_ls_structure_factor_coef Fsqd
_refine_ls_weighting_details 'calc w=1/[\s^2^(Fo^2^)+(0.0780P)^2^+1.5500P] where P=(Fo^2^+2Fc^2^)/3'
_refine_ls_weighting_scheme calc
_refine_ls_wR_factor_gt 0.1201
_refine_ls_wR_factor_ref 0.1329
_reflns_number_gt 5000
_reflns_number_total 6597
_reflns_threshold_expression I>2\s(I)
_cod_data_source_file om9009894_si_002.cif
_cod_data_source_block 5b
_cod_depositor_comments
;
The following automatic conversions were performed:

'_symmetry_cell_setting' value 'Monoclinic' changed to 'monoclinic'
according to /home/saulius/struct/CIF-dictionaries/cif_core.dic
dictionary named 'cif_core.dic' version 2.4.1 from 2010-06-29.

Automatic conversion script
Id: cif_fix_values 1715 2011-07-08 13:25:40Z adriana 
;
_cod_original_cell_volume 4963.5(18)
_cod_original_sg_symbol_H-M 'C 2/c'
_cod_database_code 4067520

loop_
_symmetry_equiv_pos_as_xyz
'x, y, z'
'-x, y, -z+1/2'
'x+1/2, y+1/2, z'
'-x+1/2, y+1/2, -z+1/2'
'-x, -y, -z'
'x, -y, z-1/2'
'-x+1/2, -y+1/2, -z'
'x+1/2, -y+1/2, z-1/2'

loop_
_atom_site_label
_atom_site_type_symbol
_atom_site_fract_x
_atom_site_fract_y
_atom_site_fract_z
_atom_site_U_iso_or_equiv
_atom_site_adp_type
_atom_site_occupancy
_atom_site_symmetry_multiplicity
_atom_site_calc_flag
_atom_site_refinement_flags
Pd1 Pd 0.076205(9) 0.61780(3) 0.400879(17) 0.01032(9) Uani 1 1 d .
Cl1 Cl 0.09117(3) 0.84805(9) 0.43367(6) 0.0163(2) Uani 1 1 d .
O1 O 0.13845(9) 0.3293(3) 0.40206(16) 0.0148(6) Uani 1 1 d .
N1 N 0.00764(11) 0.6273(3) 0.37342(18) 0.0120(6) Uani 1 1 d .
P1 P 0.15962(3) 0.46835(10) 0.38260(6) 0.0126(2) Uani 1 1 d .
C1 C 0.09086(13) 0.3135(4) 0.3818(2) 0.0124(7) Uani 1 1 d .
O2 O 0.14539(9) 0.5893(3) 0.42304(17) 0.0149(6) Uani 1 1 d .
C2 C 0.06209(14) 0.4241(4) 0.3775(2) 0.0131(7) Uani 1 1 d .
C3 C 0.01508(13) 0.3951(4) 0.3570(2) 0.0131(7) Uani 1 1 d .
C4 C -0.00177(14) 0.2636(4) 0.3439(2) 0.0174(8) Uani 1 1 d .
H4A H -0.0336 0.2473 0.3304 0.021 Uiso 1 1 calc R
C5 C 0.02859(14) 0.1572(4) 0.3509(2) 0.0168(8) Uani 1 1 d .
H5A H 0.0176 0.0671 0.3429 0.020 Uiso 1 1 calc R
C6 C 0.07492(14) 0.1824(4) 0.3696(2) 0.0155(8) Uani 1 1 d .
H6A H 0.0958 0.1096 0.3740 0.019 Uiso 1 1 calc R
C7 C 0.21907(13) 0.4442(4) 0.4191(2) 0.0170(8) Uani 1 1 d .
C8 C 0.24008(16) 0.3289(5) 0.3999(3) 0.0340(12) Uani 1 1 d .
H8A H 0.2222 0.2579 0.3703 0.041 Uiso 1 1 calc R
C9 C 0.28714(17) 0.3171(6) 0.4240(3) 0.0391(13) Uani 1 1 d .
H9A H 0.3014 0.2376 0.4114 0.047 Uiso 1 1 calc R
C10 C 0.31346(16) 0.4209(5) 0.4665(3) 0.0303(11) Uani 1 1 d .
H10A H 0.3457 0.4155 0.4797 0.036 Uiso 1 1 calc R
C11 C 0.29240(17) 0.5316(6) 0.4892(4) 0.0400(13) Uani 1 1 d .
H11A H 0.3102 0.6004 0.5211 0.048 Uiso 1 1 calc R
C12 C 0.24541(16) 0.5439(5) 0.4661(3) 0.0321(11) Uani 1 1 d .
H12A H 0.2312 0.6206 0.4823 0.038 Uiso 1 1 calc R
C13 C 0.14492(13) 0.4843(4) 0.2746(2) 0.0144(7) Uani 1 1 d .
C14 C 0.14048(14) 0.6132(4) 0.2408(3) 0.0177(8) Uani 1 1 d .
H14A H 0.1442 0.6903 0.2749 0.021 Uiso 1 1 calc R
C15 C 0.13065(15) 0.6288(4) 0.1570(3) 0.0220(9) Uani 1 1 d .
H15A H 0.1269 0.7167 0.1338 0.026 Uiso 1 1 calc R
C16 C 0.12625(15) 0.5155(5) 0.1069(3) 0.0249(10) Uani 1 1 d .
H16A H 0.1201 0.5265 0.0497 0.030 Uiso 1 1 calc R
C17 C 0.13070(15) 0.3877(5) 0.1399(3) 0.0239(9) Uani 1 1 d .
H17A H 0.1276 0.3111 0.1053 0.029 Uiso 1 1 calc R
C18 C 0.13973(14) 0.3701(4) 0.2233(3) 0.0190(8) Uani 1 1 d .
H18A H 0.1424 0.2818 0.2459 0.023 Uiso 1 1 calc R
C19 C -0.01309(13) 0.5132(4) 0.3528(2) 0.0146(8) Uani 1 1 d .
H19A H -0.0453 0.5078 0.3357 0.018 Uiso 1 1 calc R
C20 C -0.01947(13) 0.7478(4) 0.3692(2) 0.0133(7) Uani 1 1 d .
C21 C -0.02071(14) 0.8124(4) 0.4415(2) 0.0168(8) Uani 1 1 d .
H21A H -0.0026 0.7805 0.4921 0.020 Uiso 1 1 calc R
C22 C -0.04875(14) 0.9240(4) 0.4382(3) 0.0187(8) Uani 1 1 d .
H22A H -0.0507 0.9673 0.4870 0.022 Uiso 1 1 calc R
C23 C -0.07392(14) 0.9724(4) 0.3637(3) 0.0194(8) Uani 1 1 d .
H23A H -0.0928 1.0494 0.3616 0.023 Uiso 1 1 calc R
C24 C -0.07182(14) 0.9093(4) 0.2923(3) 0.0187(8) Uani 1 1 d .
H24A H -0.0891 0.9431 0.2415 0.022 Uiso 1 1 calc R
C25 C -0.04436(13) 0.7965(4) 0.2950(2) 0.0138(7) Uani 1 1 d .
H25A H -0.0427 0.7531 0.2461 0.017 Uiso 1 1 calc R
C1S C 0.2455(2) 0.9547(6) 0.3012(5) 0.0558(18) Uani 1 1 d .
H1SA H 0.2609 1.0100 0.3488 0.067 Uiso 1 1 calc R
H1SB H 0.2600 0.9747 0.2568 0.067 Uiso 1 1 calc R
Cl1S Cl 0.18810(6) 0.99909(18) 0.27060(13) 0.0639(5) Uani 1 1 d .
Cl2S Cl 0.25292(5) 0.78275(16) 0.32675(11) 0.0544(4) Uani 1 1 d .

loop_
_atom_site_aniso_label
_atom_site_aniso_U_11
_atom_site_aniso_U_22
_atom_site_aniso_U_33
_atom_site_aniso_U_23
_atom_site_aniso_U_13
_atom_site_aniso_U_12
Pd1 0.01016(15) 0.00846(14) 0.01156(14) -0.00086(10) 0.00136(10) 0.00035(11)
Cl1 0.0148(5) 0.0086(4) 0.0244(5) -0.0040(3) 0.0028(4) -0.0005(3)
O1 0.0125(14) 0.0117(13) 0.0195(14) 0.0005(11) 0.0027(11) 0.0018(11)
N1 0.0132(16) 0.0115(15) 0.0100(14) -0.0012(12) 0.0005(12) 0.0011(12)
P1 0.0094(5) 0.0109(4) 0.0159(5) -0.0005(4) 0.0005(4) 0.0014(4)
C1 0.0127(18) 0.0133(17) 0.0107(16) 0.0002(14) 0.0023(14) -0.0004(14)
O2 0.0108(13) 0.0130(13) 0.0197(14) -0.0033(11) 0.0015(11) -0.0015(10)
C2 0.0167(19) 0.0113(16) 0.0109(16) 0.0021(14) 0.0026(14) 0.0004(15)
C3 0.0158(19) 0.0122(17) 0.0122(17) 0.0010(14) 0.0051(14) 0.0006(14)
C4 0.019(2) 0.0163(19) 0.0176(18) -0.0020(15) 0.0051(16) -0.0044(16)
C5 0.022(2) 0.0113(17) 0.0165(18) 0.0001(15) 0.0043(16) -0.0035(15)
C6 0.022(2) 0.0110(17) 0.0141(17) 0.0012(14) 0.0052(15) 0.0014(15)
C7 0.0121(19) 0.0177(19) 0.0205(19) 0.0016(16) 0.0029(16) 0.0005(15)
C8 0.019(2) 0.030(3) 0.052(3) -0.015(2) 0.006(2) 0.005(2)
C9 0.022(3) 0.042(3) 0.052(3) -0.014(3) 0.007(2) 0.014(2)
C10 0.012(2) 0.037(3) 0.037(3) 0.002(2) -0.0010(19) 0.0027(19)
C11 0.020(2) 0.034(3) 0.056(3) -0.004(3) -0.009(2) -0.003(2)
C12 0.019(2) 0.023(2) 0.049(3) -0.007(2) -0.002(2) 0.0019(18)
C13 0.0093(18) 0.0166(18) 0.0166(18) -0.0011(15) 0.0019(15) 0.0008(15)
C14 0.0125(19) 0.0195(19) 0.0205(19) -0.0005(16) 0.0031(15) -0.0015(16)
C15 0.017(2) 0.025(2) 0.025(2) 0.0089(18) 0.0089(17) 0.0017(17)
C16 0.018(2) 0.040(3) 0.018(2) 0.0017(19) 0.0069(17) 0.003(2)
C17 0.022(2) 0.028(2) 0.023(2) -0.0088(18) 0.0080(18) -0.0008(18)
C18 0.015(2) 0.020(2) 0.023(2) -0.0046(16) 0.0060(16) 0.0023(16)
C19 0.0127(19) 0.0172(18) 0.0141(17) -0.0043(15) 0.0035(15) -0.0030(15)
C20 0.0123(18) 0.0102(17) 0.0178(18) -0.0026(14) 0.0049(15) 0.0007(14)
C21 0.0160(19) 0.0187(19) 0.0151(18) -0.0039(15) 0.0030(15) 0.0017(16)
C22 0.021(2) 0.0172(19) 0.020(2) -0.0057(16) 0.0082(17) 0.0022(16)
C23 0.014(2) 0.0135(18) 0.032(2) -0.0015(16) 0.0088(17) 0.0003(15)
C24 0.017(2) 0.0180(19) 0.0190(19) 0.0070(15) 0.0002(16) -0.0003(16)
C25 0.0129(18) 0.0163(18) 0.0119(17) -0.0004(14) 0.0025(14) -0.0017(15)
C1S 0.032(3) 0.042(3) 0.098(6) 0.012(4) 0.025(3) -0.004(3)
Cl1S 0.0392(9) 0.0498(9) 0.0974(14) 0.0048(9) 0.0081(9) 0.0042(7)
Cl2S 0.0434(8) 0.0424(8) 0.0764(11) 0.0031(8) 0.0136(8) -0.0008(7)

loop_
_atom_type_symbol
_atom_type_description
_atom_type_scat_dispersion_real
_atom_type_scat_dispersion_imag
_atom_type_scat_source
C C 0.0033 0.0016 'International Tables Vol C Tables 4.2.6.8 and 6.1.1.4'
H H 0.0000 0.0000 'International Tables Vol C Tables 4.2.6.8 and 6.1.1.4'
N N 0.0061 0.0033 'International Tables Vol C Tables 4.2.6.8 and 6.1.1.4'
O O 0.0106 0.0060 'International Tables Vol C Tables 4.2.6.8 and 6.1.1.4'
P P 0.1023 0.0942 'International Tables Vol C Tables 4.2.6.8 and 6.1.1.4'
Pd Pd -0.9988 1.0072 'International Tables Vol C Tables 4.2.6.8 and 6.1.1.4'
Cl Cl 0.1484 0.1585 'International Tables Vol C Tables 4.2.6.8 and 6.1.1.4'

loop_
_geom_angle_atom_site_label_1
_geom_angle_atom_site_label_2
_geom_angle_atom_site_label_3
_geom_angle
C2 Pd1 N1 80.87(15)
C2 Pd1 O2 93.57(14)
N1 Pd1 O2 174.16(11)
C2 Pd1 Cl1 177.26(11)
N1 Pd1 Cl1 97.72(9)
O2 Pd1 Cl1 87.91(8)
C1 O1 P1 119.4(2)
C19 N1 C20 118.4(3)
C19 N1 Pd1 115.0(3)
C20 N1 Pd1 126.4(2)
O2 P1 O1 114.54(16)
O2 P1 C7 109.63(18)
O1 P1 C7 103.95(17)
O2 P1 C13 112.18(17)
O1 P1 C13 106.53(17)
C7 P1 C13 109.62(19)
C6 C1 C2 122.7(4)
C6 C1 O1 116.1(3)
C2 C1 O1 121.2(3)
P1 O2 Pd1 115.30(15)
C1 C2 C3 115.8(4)
C1 C2 Pd1 130.5(3)
C3 C2 Pd1 113.6(3)
C4 C3 C2 122.4(4)
C4 C3 C19 124.1(4)
C2 C3 C19 113.5(3)
C5 C4 C3 119.1(4)
C5 C4 H4A 120.4
C3 C4 H4A 120.4
C6 C5 C4 119.9(4)
C6 C5 H5A 120.0
C4 C5 H5A 120.0
C1 C6 C5 120.0(4)
C1 C6 H6A 120.0
C5 C6 H6A 120.0
C12 C7 C8 119.3(4)
C12 C7 P1 119.4(3)
C8 C7 P1 121.3(3)
C9 C8 C7 120.1(5)
C9 C8 H8A 120.0
C7 C8 H8A 120.0
C10 C9 C8 120.3(5)
C10 C9 H9A 119.8
C8 C9 H9A 119.8
C11 C10 C9 119.3(4)
C11 C10 H10A 120.3
C9 C10 H10A 120.3
C10 C11 C12 120.7(5)
C10 C11 H11A 119.6
C12 C11 H11A 119.6
C11 C12 C7 120.0(5)
C11 C12 H12A 120.0
C7 C12 H12A 120.0
C14 C13 C18 119.6(4)
C14 C13 P1 118.7(3)
C18 C13 P1 121.6(3)
C15 C14 C13 120.0(4)
C15 C14 H14A 120.0
C13 C14 H14A 120.0
C14 C15 C16 120.0(4)
C14 C15 H15A 120.0
C16 C15 H15A 120.0
C17 C16 C15 120.3(4)
C17 C16 H16A 119.8
C15 C16 H16A 119.8
C16 C17 C18 120.4(4)
C16 C17 H17A 119.8
C18 C17 H17A 119.8
C17 C18 C13 119.6(4)
C17 C18 H18A 120.2
C13 C18 H18A 120.2
N1 C19 C3 116.9(4)
N1 C19 H19A 121.5
C3 C19 H19A 121.5
C25 C20 C21 120.9(4)
C25 C20 N1 120.3(3)
C21 C20 N1 118.7(3)
C22 C21 C20 119.0(4)
C22 C21 H21A 120.5
C20 C21 H21A 120.5
C21 C22 C23 119.9(4)
C21 C22 H22A 120.0
C23 C22 H22A 120.0
C24 C23 C22 120.6(4)
C24 C23 H23A 119.7
C22 C23 H23A 119.7
C23 C24 C25 119.9(4)
C23 C24 H24A 120.1
C25 C24 H24A 120.1
C20 C25 C24 119.5(4)
C20 C25 H25A 120.2
C24 C25 H25A 120.2
Cl1S C1S Cl2S 111.9(3)
Cl1S C1S H1SA 109.2
Cl2S C1S H1SA 109.2
Cl1S C1S H1SB 109.2
Cl2S C1S H1SB 109.2
H1SA C1S H1SB 107.9

loop_
_geom_bond_atom_site_label_1
_geom_bond_atom_site_label_2
_geom_bond_distance
Pd1 C2 1.984(4)
Pd1 N1 2.018(3)
Pd1 O2 2.059(3)
Pd1 Cl1 2.3647(10)
O1 C1 1.408(5)
O1 P1 1.591(3)
N1 C19 1.298(5)
N1 C20 1.442(5)
P1 O2 1.501(3)
P1 C7 1.770(4)
P1 C13 1.786(4)
C1 C6 1.383(5)
C1 C2 1.392(5)
C2 C3 1.411(6)
C3 C4 1.397(5)
C3 C19 1.441(5)
C4 C5 1.386(6)
C4 H4A 0.9500
C5 C6 1.385(6)
C5 H5A 0.9500
C6 H6A 0.9500
C7 C12 1.388(6)
C7 C8 1.389(6)
C8 C9 1.388(7)
C8 H8A 0.9500
C9 C10 1.386(7)
C9 H9A 0.9500
C10 C11 1.376(7)
C10 H10A 0.9500
C11 C12 1.387(7)
C11 H11A 0.9500
C12 H12A 0.9500
C13 C14 1.393(5)
C13 C18 1.414(5)
C14 C15 1.390(6)
C14 H14A 0.9500
C15 C16 1.397(6)
C15 H15A 0.9500
C16 C17 1.378(6)
C16 H16A 0.9500
C17 C18 1.389(6)
C17 H17A 0.9500
C18 H18A 0.9500
C19 H19A 0.9500
C20 C25 1.384(5)
C20 C21 1.398(5)
C21 C22 1.389(6)
C21 H21A 0.9500
C22 C23 1.389(6)
C22 H22A 0.9500
C23 C24 1.384(6)
C23 H23A 0.9500
C24 C25 1.389(6)
C24 H24A 0.9500
C25 H25A 0.9500
C1S Cl1S 1.745(6)
C1S Cl2S 1.758(6)
C1S H1SA 0.9900
C1S H1SB 0.9900

loop_
_geom_torsion_atom_site_label_1
_geom_torsion_atom_site_label_2
_geom_torsion_atom_site_label_3
_geom_torsion_atom_site_label_4
_geom_torsion
C2 Pd1 N1 C19 -1.4(3)
Cl1 Pd1 N1 C19 -179.1(3)
C2 Pd1 N1 C20 -176.8(3)
Cl1 Pd1 N1 C20 5.6(3)
C1 O1 P1 O2 59.4(3)
C1 O1 P1 C7 179.0(3)
C1 O1 P1 C13 -65.2(3)
P1 O1 C1 C6 155.2(3)
P1 O1 C1 C2 -27.0(4)
O1 P1 O2 Pd1 -55.2(2)
C7 P1 O2 Pd1 -171.53(17)
C13 P1 O2 Pd1 66.4(2)
C2 Pd1 O2 P1 25.0(2)
Cl1 Pd1 O2 P1 -157.32(16)
C6 C1 C2 C3 -2.1(5)
O1 C1 C2 C3 -179.8(3)
C6 C1 C2 Pd1 174.5(3)
O1 C1 C2 Pd1 -3.2(5)
N1 Pd1 C2 C1 -177.8(4)
O2 Pd1 C2 C1 4.0(4)
N1 Pd1 C2 C3 -1.1(3)
O2 Pd1 C2 C3 -179.3(3)
C1 C2 C3 C4 1.7(5)
Pd1 C2 C3 C4 -175.4(3)
C1 C2 C3 C19 -179.6(3)
Pd1 C2 C3 C19 3.3(4)
C2 C3 C4 C5 -0.3(6)
C19 C3 C4 C5 -178.9(4)
C3 C4 C5 C6 -0.9(6)
C2 C1 C6 C5 1.0(6)
O1 C1 C6 C5 178.8(3)
C4 C5 C6 C1 0.5(6)
O2 P1 C7 C12 -10.6(4)
O1 P1 C7 C12 -133.5(4)
C13 P1 C7 C12 112.9(4)
O2 P1 C7 C8 171.1(4)
O1 P1 C7 C8 48.2(4)
C13 P1 C7 C8 -65.3(4)
C12 C7 C8 C9 -3.3(8)
P1 C7 C8 C9 175.0(4)
C7 C8 C9 C10 -0.8(9)
C8 C9 C10 C11 4.3(9)
C9 C10 C11 C12 -3.8(9)
C10 C11 C12 C7 -0.3(9)
C8 C7 C12 C11 3.9(8)
P1 C7 C12 C11 -174.5(4)
O2 P1 C13 C14 25.8(4)
O1 P1 C13 C14 151.9(3)
C7 P1 C13 C14 -96.2(3)
O2 P1 C13 C18 -157.0(3)
O1 P1 C13 C18 -30.9(4)
C7 P1 C13 C18 80.9(4)
C18 C13 C14 C15 0.5(6)
P1 C13 C14 C15 177.7(3)
C13 C14 C15 C16 -1.5(6)
C14 C15 C16 C17 1.3(6)
C15 C16 C17 C18 -0.2(7)
C16 C17 C18 C13 -0.8(7)
C14 C13 C18 C17 0.6(6)
P1 C13 C18 C17 -176.5(3)
C20 N1 C19 C3 179.4(3)
Pd1 N1 C19 C3 3.7(4)
C4 C3 C19 N1 174.1(4)
C2 C3 C19 N1 -4.6(5)
C19 N1 C20 C25 -66.9(5)
Pd1 N1 C20 C25 108.2(4)
C19 N1 C20 C21 111.9(4)
Pd1 N1 C20 C21 -72.9(4)
C25 C20 C21 C22 2.4(6)
N1 C20 C21 C22 -176.4(4)
C20 C21 C22 C23 -2.0(6)
C21 C22 C23 C24 0.8(6)
C22 C23 C24 C25 0.1(6)
C21 C20 C25 C24 -1.6(6)
N1 C20 C25 C24 177.2(4)
C23 C24 C25 C20 0.3(6)
